data_1536898
loop_
_publ_author_name
'Rastsvetaeva, R.K.'
'Sokolova, M.N.'
'Gusev, A.I.'

_publ_section_title
;
 Refined crystal structure of lamprophyllite
;
_journal_name_full 'Mineralogiceskij Zhurnal'
_journal_page_first 25
_journal_page_last 28
_journal_volume 12
_journal_year 1990
_chemical_formula_sum 'Ba0.15 Fe0.95 H0.7 K0.65 Na2.05 O18 Si4 Sr1.2 Ti3'
_chemical_name_systematic
;
Ti3 Na (Na1.05 Fe0.95) (Sr1.2 K0.65 Ba0.15) O3.3 (Si2 O7)2 (O H)0.7
;
_space_group_IT_number 12
_symmetry_space_group_name_Hall '-C 2y'
_symmetry_space_group_name_H-M 'C 1 2/m 1'
_cell_angle_alpha 90
_cell_angle_beta 96.75
_cell_angle_gamma 90
_cell_formula_units_Z 2
_cell_length_a 19.489
_cell_length_b 7.086
_cell_length_c 5.386
_cell_volume 738.646
_citation_journal_id_ASTM MINZDR
_cod_data_source_file Rastsvetaeva_MINZDR_1990_1327.cif
_cod_data_source_block H0.7Ba0.15Fe0.95K0.65Na2.05O18Si4Sr1.2Ti3
_cod_original_cell_volume 738.6458
_cod_original_formula_sum 'H0.7 Ba0.15 Fe0.95 K0.65 Na2.05 O18 Si4 Sr1.2 Ti3'
_cod_database_code 1536898

loop_
_symmetry_equiv_pos_as_xyz
x,y,z
-x,y,-z
-x,-y,-z
x,-y,z
x+1/2,y+1/2,z
-x+1/2,y+1/2,-z
-x+1/2,-y+1/2,-z
x+1/2,-y+1/2,z

loop_
_atom_site_label
_atom_site_type_symbol
_atom_site_fract_x
_atom_site_fract_y
_atom_site_fract_z
_atom_site_occupancy
_atom_site_U_iso_or_equiv
O2 O-2 0.1725 0.1888 0.4662 1 0.0
Fe1 Fe+2 0 0.2594 0.5 0.475 0.0
Na2 Na+1 0 0 0 1 0.0
O3 O-2 0.1732 0.1874 0.9705 1 0.0
Ti2 Ti+4 0 0.5 0 1 0.0
O1 O-2 0.4438 0 0.2747 1 0.0
Ti1 Ti+4 0.1485 0 0.7065 1 0.0
O6 O-2 0.0619 0 0.667 1 0.0
K1 K+1 0.2835 0 0.2625 0.325 0.0
Si1 Si+4 0.1422 0.2842 0.204 1 0.0
Sr1 Sr+2 0.2835 0 0.2625 0.6 0.0
O4 O-2 0.1751 0.5 0.2178 1 0.0
Na1 Na+1 0 0.2594 0.5 0.525 0.0
Ba1 Ba+2 0.2835 0 0.2625 0.075 0.0
O5 O-2 0.059 0.2956 0.1715 1 0.0
